data_9008311
loop_
_publ_author_name
'Rodellas, C.'
'Garcia-Blanco S'
'Vegas, A.'

_publ_section_title
;
 Crystal structure refinement of jeremejevite (Al6B5F3O15)
;
_journal_name_full 'Zeitschrift fur Kristallographie'
_journal_page_first 255
_journal_page_last 260
_journal_volume 165
_journal_year 1983
_chemical_compound_source 'Cape Cross, Namibia'
_chemical_formula_sum 'Al6 B5 F3 O15'
_chemical_name_mineral Jeremejevite
_space_group_IT_number 176
_symmetry_space_group_name_Hall '-P 6c'
_symmetry_space_group_name_H-M 'P 63/m'
_cell_angle_alpha 90
_cell_angle_beta 90
_cell_angle_gamma 120
_cell_length_a 8.556
_cell_length_b 8.556
_cell_length_c 8.175
_cell_formula_units_Z 2
_cell_volume 518.275
_database_code_amcsd 0010860
_exptl_crystal_density_diffrn 3.287
_cod_database_code 9008311

loop_
_space_group_symop_operation_xyz
x,y,z
-x+y,-x,1/2-z
x-y,x,1/2+z
y,-x+y,-z
-y,x-y,z
x,y,1/2-z
-x,-y,1/2+z
x-y,x,-z
-x+y,-x,z
-y,x-y,1/2-z
y,-x+y,1/2+z
-x,-y,-z

loop_
_atom_site_label
_atom_site_fract_x
_atom_site_fract_y
_atom_site_fract_z
_atom_site_U_iso_or_equiv
Al 0.35261 0.01544 0.07532 0.00380
B1 0.23322 0.00232 0.75000 0.00480
B2 0.66667 0.33333 -0.05402 0.00470
F 0.50014 0.11314 0.25000 0.00560
O1 0.28512 0.19661 0.10135 0.00460
O2 0.56079 0.15000 -0.05455 0.00450
O3 0.30286 0.18636 0.75000 0.00500

loop_
_cod_related_entry_id
_cod_related_entry_database
_cod_related_entry_code
1 AMCSD 0010860
